data_4132513
loop_
_publ_author_name
'Rocchigiani, Luca'
'Fernandez-Cestau, Julio'
'Chambrier, Isabelle'
'Hrob\'arik, Peter'
'Bochmann, Manfred'

_publ_section_title
;
 Unlocking Structural Diversity in Gold(III) Hydrides: Unexpected
 Interplay of cis/ trans-Influence on Stability, Insertion Chemistry, and
 NMR Chemical Shifts.
;
_journal_issue 26
_journal_name_full 'Journal of the American Chemical Society'
_journal_page_first 8287
_journal_page_last 8302
_journal_paper_doi 10.1021/jacs.8b04478
_journal_volume 140
_journal_year 2018
_chemical_formula_sum 'C48 H67 Au F5 N O4'
_chemical_formula_weight 1013.99
_space_group_IT_number 61
_space_group_name_Hall '-P 2ac 2ab'
_space_group_name_H-M_alt 'P b c a'
_symmetry_cell_setting orthorhombic
_symmetry_Int_Tables_number 61
_symmetry_space_group_name_Hall '-P 2ac 2ab'
_symmetry_space_group_name_H-M 'P b c a'
_atom_sites_solution_hydrogens geom
_audit_creation_date 2018-02-02T12:16:23-00:00
_audit_creation_method 'WinGX routine CIF_UPDATE'
_cell_angle_alpha 90
_cell_angle_beta 90
_cell_angle_gamma 90
_cell_formula_units_Z 8
_cell_length_a 20.9189(2)
_cell_length_b 17.0445(2)
_cell_length_c 26.4122(3)
_cell_measurement_reflns_used 18789
_cell_measurement_temperature 293(2)
_cell_measurement_theta_max 29.724
_cell_measurement_theta_min 2.403
_cell_volume 9417.33(18)
_computing_cell_refinement 'CrysAlisPro 1.171.39.34b (Rigaku OD, 2017)'
_computing_data_collection 'CrysAlisPro 1.171.39.34b (Rigaku OD, 2017)'
_computing_data_reduction 'CrysAlisPro 1.171.39.34b (Rigaku OD, 2017)'
_computing_structure_refinement 'SHELXL-2014/7 (Sheldrick, 2014)'
_diffrn_ambient_temperature 293(2)
_diffrn_detector 'CCD plate'
_diffrn_measured_fraction_theta_full 0.999
_diffrn_measured_fraction_theta_max 0.999
_diffrn_measurement_device 'four-circle diffractometer'
_diffrn_measurement_device_type 'XtaLAB AFC12 (RCD3): Kappa single'
_diffrn_measurement_method '\w scans'
_diffrn_orient_matrix_type 'CrysAlisPro convention (1999,Acta A55,543-557)'
_diffrn_orient_matrix_UB_11 0.0168069
_diffrn_orient_matrix_UB_12 0.0024569
_diffrn_orient_matrix_UB_13 0.0232747
_diffrn_orient_matrix_UB_21 0.0146248
_diffrn_orient_matrix_UB_22 -0.0367402
_diffrn_orient_matrix_UB_23 -0.0050215
_diffrn_orient_matrix_UB_31 0.025554
_diffrn_orient_matrix_UB_32 0.0193899
_diffrn_orient_matrix_UB_33 -0.0124276
_diffrn_radiation_monochromator mirror
_diffrn_radiation_probe x-ray
_diffrn_radiation_type MoK\a
_diffrn_radiation_wavelength 0.71075
_diffrn_reflns_av_R_equivalents 0.033
_diffrn_reflns_av_unetI/netI 0.0467
_diffrn_reflns_Laue_measured_fraction_full 0.999
_diffrn_reflns_Laue_measured_fraction_max 0.999
_diffrn_reflns_limit_h_max 26
_diffrn_reflns_limit_h_min -18
_diffrn_reflns_limit_k_max 16
_diffrn_reflns_limit_k_min -22
_diffrn_reflns_limit_l_max 24
_diffrn_reflns_limit_l_min -34
_diffrn_reflns_number 57809
_diffrn_reflns_point_group_measured_fraction_full 0.999
_diffrn_reflns_point_group_measured_fraction_max 0.999
_diffrn_reflns_theta_full 25.242
_diffrn_reflns_theta_max 27.485
_diffrn_reflns_theta_min 2.18
_diffrn_source 'Rotating-anode X-ray tube'
_diffrn_source_type 'Rigaku (Mo) X-ray Source'
_exptl_absorpt_coefficient_mu 3.186
_exptl_absorpt_correction_T_max 1
_exptl_absorpt_correction_T_min 0.83227
_exptl_absorpt_correction_type multi-scan
_exptl_absorpt_process_details
;
        CrysAlisPro 1.171.39.34b (Rigaku Oxford Diffraction, 2017)
        Empirical absorption correction using spherical harmonics,
 implemented in SCALE3 ABSPACK scaling algorithm.
;
_exptl_crystal_colour colourless
_exptl_crystal_density_diffrn 1.43
_exptl_crystal_description block
_exptl_crystal_F_000 4144
_exptl_crystal_size_max 0.12
_exptl_crystal_size_mid 0.1
_exptl_crystal_size_min 0.07
_refine_diff_density_max 3.917
_refine_diff_density_min -2.74
_refine_diff_density_rms 0.128
_refine_ls_extinction_method none
_refine_ls_goodness_of_fit_ref 1.034
_refine_ls_hydrogen_treatment constr
_refine_ls_matrix_type full
_refine_ls_number_parameters 514
_refine_ls_number_reflns 10765
_refine_ls_number_restraints 18
_refine_ls_restrained_S_all 1.034
_refine_ls_R_factor_all 0.0819
_refine_ls_R_factor_gt 0.061
_refine_ls_shift/su_max 0.104
_refine_ls_shift/su_mean 0.002
_refine_ls_structure_factor_coef Fsqd
_refine_ls_weighting_details 'w=1/[\s^2^(Fo^2^)+(0.0538P)^2^+74.1241P] where P=(Fo^2^+2Fc^2^)/3'
_refine_ls_weighting_scheme calc
_refine_ls_wR_factor_gt 0.1428
_refine_ls_wR_factor_ref 0.1547
_reflns_Friedel_coverage 0
_reflns_number_gt 8106
_reflns_number_total 10765
_reflns_threshold_expression 'I > 2\s(I)'
_cod_data_source_file ja8b04478_si_002.cif
_cod_data_source_block complex17
_cod_database_code 4132513

loop_
_symmetry_equiv_pos_as_xyz
'x, y, z'
'-x+1/2, -y, z+1/2'
'-x, y+1/2, -z+1/2'
'x+1/2, -y+1/2, -z'
'-x, -y, -z'
'x-1/2, y, -z-1/2'
'x, -y-1/2, z-1/2'
'-x-1/2, y-1/2, z'

loop_
_atom_site_label
_atom_site_type_symbol
_atom_site_fract_x
_atom_site_fract_y
_atom_site_fract_z
_atom_site_U_iso_or_equiv
_atom_site_adp_type
_atom_site_occupancy
_atom_site_site_symmetry_order
_atom_site_calc_flag
_atom_site_refinement_flags_posn
_atom_site_refinement_flags_adp
O1 O 0.3502(4) 0.9525(4) 0.2887(3) 0.080(2) Uani 1 1 d . .
O2 O 0.4226(6) 0.9351(10) 0.2298(5) 0.185(5) Uani 1 1 d . U
O3 O 0.4204(4) 0.6627(5) 0.2993(3) 0.077(2) Uani 1 1 d . .
O4 O 0.4549(4) 0.6729(6) 0.2158(3) 0.111(3) Uani 1 1 d . .
F1 F 0.4688(2) 0.9371(2) 0.35750(17) 0.0541(11) Uani 1 1 d . .
F2 F 0.5863(2) 0.9462(3) 0.3970(2) 0.0657(13) Uani 1 1 d . .
F3 F 0.6381(2) 0.8223(3) 0.4461(2) 0.0671(13) Uani 1 1 d . .
F4 F 0.5709(2) 0.6865(3) 0.4550(2) 0.0768(16) Uani 1 1 d . .
F5 F 0.4519(2) 0.6764(3) 0.4179(2) 0.0646(13) Uani 1 1 d . .
Au1 Au 0.36053(2) 0.80227(2) 0.36042(2) 0.04060(10) Uani 1 1 d . .
C1 C 0.3228(3) 0.7910(3) 0.4315(3) 0.0384(15) Uani 1 1 d . .
C2 C 0.3546(3) 0.7979(4) 0.4775(3) 0.0455(16) Uani 1 1 d . .
H2 H 0.3986 0.8064 0.4771 0.055 Uiso 1 1 calc R U
C3 C 0.3239(4) 0.7928(4) 0.5245(3) 0.0490(17) Uani 1 1 d . .
C4 C 0.2577(4) 0.7812(4) 0.5236(3) 0.0498(18) Uani 1 1 d . .
H4 H 0.2356 0.7775 0.5541 0.06 Uiso 1 1 calc R U
C5 C 0.2243(3) 0.7751(4) 0.4788(3) 0.0445(16) Uani 1 1 d . .
H5 H 0.1802 0.7681 0.4795 0.053 Uiso 1 1 calc R U
C6 C 0.2554(3) 0.7793(3) 0.4327(3) 0.0396(15) Uani 1 1 d . .
C7 C 0.2251(3) 0.7782(4) 0.3823(3) 0.0381(14) Uani 1 1 d . .
C8 C 0.1600(3) 0.7649(4) 0.3737(3) 0.0429(16) Uani 1 1 d . .
H8 H 0.1336 0.7507 0.4006 0.052 Uiso 1 1 calc R U
C9 C 0.1347(3) 0.7725(4) 0.3257(3) 0.0473(17) Uani 1 1 d . .
H9 H 0.0913 0.7635 0.3206 0.057 Uiso 1 1 calc R U
C10 C 0.1727(3) 0.7936(4) 0.2849(3) 0.0445(16) Uani 1 1 d . .
C11 C 0.2384(3) 0.8048(4) 0.2935(3) 0.0436(15) Uani 1 1 d . .
H11 H 0.2646 0.8192 0.2667 0.052 Uiso 1 1 calc R U
C12 C 0.2650(3) 0.7948(4) 0.3417(3) 0.0398(15) Uani 1 1 d . .
C13 C 0.3625(4) 0.8033(5) 0.5736(3) 0.064(2) Uani 1 1 d . .
C14 C 0.4277(5) 0.7614(9) 0.5709(5) 0.102(4) Uani 1 1 d . .
H14A H 0.4547 0.7877 0.5469 0.154 Uiso 1 1 calc R U
H14B H 0.4216 0.7079 0.5606 0.154 Uiso 1 1 calc R U
H14C H 0.4476 0.7625 0.6037 0.154 Uiso 1 1 calc R U
C15 C 0.3280(5) 0.7710(7) 0.6191(4) 0.083(3) Uani 1 1 d . .
H15A H 0.3556 0.7734 0.6481 0.124 Uiso 1 1 calc R U
H15B H 0.3162 0.7174 0.6128 0.124 Uiso 1 1 calc R U
H15C H 0.2903 0.8015 0.6254 0.124 Uiso 1 1 calc R U
C16 C 0.3783(7) 0.8882(7) 0.5806(5) 0.119(5) Uani 1 1 d . .
H16A H 0.3396 0.9176 0.5849 0.179 Uiso 1 1 calc R U
H16B H 0.4008 0.907 0.5513 0.179 Uiso 1 1 calc R U
H16C H 0.4048 0.8943 0.61 0.179 Uiso 1 1 calc R U
C17 C 0.1422(3) 0.8082(5) 0.2328(3) 0.0522(18) Uani 1 1 d . .
C18 C 0.1059(4) 0.7351(5) 0.2161(4) 0.068(2) Uani 1 1 d . .
H18A H 0.0837 0.7458 0.185 0.102 Uiso 1 1 calc R U
H18B H 0.0755 0.7207 0.2417 0.102 Uiso 1 1 calc R U
H18C H 0.1354 0.6928 0.2109 0.102 Uiso 1 1 calc R U
C19 C 0.1913(4) 0.8310(6) 0.1928(3) 0.070(2) Uani 1 1 d . .
H19A H 0.22 0.7879 0.1872 0.104 Uiso 1 1 calc R U
H19B H 0.2151 0.8758 0.2043 0.104 Uiso 1 1 calc R U
H19C H 0.1698 0.8436 0.1618 0.104 Uiso 1 1 calc R U
C20 C 0.0938(4) 0.8770(5) 0.2375(4) 0.065(2) Uani 1 1 d . .
H20A H 0.1158 0.9232 0.2488 0.098 Uiso 1 1 calc R U
H20B H 0.0612 0.8634 0.2615 0.098 Uiso 1 1 calc R U
H20C H 0.0747 0.8869 0.2051 0.098 Uiso 1 1 calc R U
C21 C 0.4547(3) 0.8061(4) 0.3865(3) 0.0397(14) Uani 1 1 d . .
C22 C 0.4915(3) 0.8727(4) 0.3824(3) 0.0423(15) Uani 1 1 d . .
C23 C 0.5524(3) 0.8796(4) 0.4021(3) 0.0465(17) Uani 1 1 d . .
C24 C 0.5786(3) 0.8173(5) 0.4267(3) 0.0505(18) Uani 1 1 d . .
C25 C 0.5447(3) 0.7483(5) 0.4311(3) 0.0508(18) Uani 1 1 d . .
C26 C 0.4835(3) 0.7448(4) 0.4111(3) 0.0474(17) Uani 1 1 d . .
C27 C 0.3928(4) 0.8228(8) 0.2866(3) 0.086(4) Uani 1 1 d . .
C28 C 0.3853(5) 0.9098(8) 0.2680(4) 0.080(3) Uani 1 1 d . .
C29 C 0.4135(9) 1.0027(14) 0.2115(7) 0.185(5) Uani 1 1 d . U
H29A H 0.4436 1.0121 0.1848 0.277 Uiso 1 1 calc R U
H29B H 0.3708 1.006 0.1983 0.277 Uiso 1 1 calc R U
H29C H 0.419 1.0413 0.2376 0.277 Uiso 1 1 calc R U
C30 C 0.4171(5) 0.7818(11) 0.2542(6) 0.134(7) Uani 1 1 d . .
H30 H 0.4292 0.803 0.2232 0.161 Uiso 1 1 calc R U
C31 C 0.4269(5) 0.6978(7) 0.2651(6) 0.090(4) Uani 1 1 d . .
C32 C 0.4650(10) 0.5862(11) 0.2206(7) 0.184(9) Uani 1 1 d . U
H32A H 0.4831 0.5662 0.1898 0.276 Uiso 1 1 calc R U
H32B H 0.4935 0.5759 0.2483 0.276 Uiso 1 1 calc R U
H32C H 0.4247 0.561 0.2269 0.276 Uiso 1 1 calc R U
C33 C 0.2922(4) 0.5848(4) 0.3627(3) 0.0518(18) Uani 1 1 d . .
H33A H 0.3314 0.6152 0.3648 0.062 Uiso 1 1 calc R U
H33B H 0.2567 0.6211 0.3658 0.062 Uiso 1 1 calc R U
C34 C 0.2891(5) 0.5468(4) 0.3106(3) 0.065(2) Uani 1 1 d . .
H34A H 0.3311 0.5271 0.3015 0.078 Uiso 1 1 calc R U
H34B H 0.26 0.5025 0.3117 0.078 Uiso 1 1 calc R U
C35 C 0.2668(5) 0.6044(5) 0.2707(3) 0.070(2) Uani 1 1 d . .
H35A H 0.2953 0.6492 0.2702 0.084 Uiso 1 1 calc R U
H35B H 0.2244 0.6231 0.2794 0.084 Uiso 1 1 calc R U
C36 C 0.2649(7) 0.5675(7) 0.2180(4) 0.110(4) Uani 1 1 d . .
H36A H 0.2505 0.6057 0.1939 0.165 Uiso 1 1 calc R U
H36B H 0.3069 0.5498 0.2089 0.165 Uiso 1 1 calc R U
H36C H 0.236 0.5237 0.2181 0.165 Uiso 1 1 calc R U
C37 C 0.3397(5) 0.4637(7) 0.4002(6) 0.109(2) Uani 1 1 d . .
H37A H 0.3353 0.4263 0.4276 0.131 Uiso 1 1 calc R U
H37B H 0.3308 0.4363 0.3688 0.131 Uiso 1 1 calc R U
C38 C 0.4082(5) 0.4930(7) 0.3991(6) 0.109(2) Uani 1 1 d . .
H38A H 0.4146 0.5225 0.368 0.131 Uiso 1 1 calc R U
H38B H 0.4143 0.529 0.4271 0.131 Uiso 1 1 calc R U
C39 C 0.4555(5) 0.4346(7) 0.4019(6) 0.109(2) Uani 1 1 d . .
H39A H 0.4555 0.4045 0.3707 0.131 Uiso 1 1 calc R U
H39B H 0.4455 0.3991 0.4295 0.131 Uiso 1 1 calc R U
C40 C 0.5227(5) 0.4697(6) 0.4105(6) 0.109(2) Uani 1 1 d . .
H40A H 0.5536 0.4281 0.4122 0.164 Uiso 1 1 calc R U
H40B H 0.5332 0.5041 0.3829 0.164 Uiso 1 1 calc R U
H40C H 0.5231 0.4987 0.4416 0.164 Uiso 1 1 calc R U
C41 C 0.3020(6) 0.5753(5) 0.4546(4) 0.074(3) Uani 1 1 d . .
H41A H 0.2701 0.6165 0.4567 0.089 Uiso 1 1 calc R U
H41B H 0.3435 0.6003 0.452 0.089 Uiso 1 1 calc R U
C42 C 0.3000(6) 0.5275(6) 0.5032(4) 0.083(3) Uani 1 1 d . .
H42A H 0.2631 0.4932 0.5022 0.1 Uiso 1 1 calc R U
H42B H 0.3379 0.4947 0.5047 0.1 Uiso 1 1 calc R U
C43 C 0.2971(10) 0.5734(8) 0.5477(5) 0.145(7) Uani 1 1 d . .
H43A H 0.2588 0.6054 0.546 0.175 Uiso 1 1 calc R U
H43B H 0.3334 0.6087 0.5478 0.175 Uiso 1 1 calc R U
C44 C 0.2965(7) 0.5282(7) 0.5986(4) 0.109(4) Uani 1 1 d . .
H44A H 0.2945 0.565 0.6261 0.164 Uiso 1 1 calc R U
H44B H 0.26 0.4942 0.5998 0.164 Uiso 1 1 calc R U
H44C H 0.3349 0.4976 0.6015 0.164 Uiso 1 1 calc R U
C45 C 0.2252(4) 0.4879(4) 0.4092(4) 0.062(2) Uani 1 1 d . .
H45A H 0.2198 0.4572 0.3785 0.075 Uiso 1 1 calc R U
H45B H 0.225 0.4517 0.4375 0.075 Uiso 1 1 calc R U
C46 C 0.1682(4) 0.5432(5) 0.4145(5) 0.082(3) Uani 1 1 d . .
H46A H 0.1838 0.5944 0.4248 0.099 Uiso 1 1 calc R U
H46B H 0.1482 0.5492 0.3816 0.099 Uiso 1 1 calc R U
C47 C 0.1210(4) 0.5181(5) 0.4499(4) 0.069(2) Uani 1 1 d . .
H47A H 0.1399 0.5171 0.4834 0.083 Uiso 1 1 calc R U
H47B H 0.1084 0.4649 0.4415 0.083 Uiso 1 1 calc R U
C48 C 0.0611(4) 0.5694(5) 0.4515(4) 0.067(2) Uani 1 1 d . .
H48A H 0.0318 0.5487 0.4761 0.101 Uiso 1 1 calc R U
H48B H 0.0728 0.6219 0.4607 0.101 Uiso 1 1 calc R U
H48C H 0.0412 0.5696 0.4188 0.101 Uiso 1 1 calc R U
N1 N 0.2903(3) 0.5286(3) 0.4071(3) 0.0508(15) Uani 1 1 d . .

loop_
_atom_site_aniso_label
_atom_site_aniso_U_11
_atom_site_aniso_U_22
_atom_site_aniso_U_33
_atom_site_aniso_U_23
_atom_site_aniso_U_13
_atom_site_aniso_U_12
O1 0.092(5) 0.068(4) 0.080(5) 0.011(4) 0.026(4) -0.005(4)
O2 0.119(7) 0.273(16) 0.163(9) 0.107(9) 0.041(6) 0.016(9)
O3 0.084(5) 0.076(5) 0.069(4) -0.013(4) 0.013(4) 0.000(4)
O4 0.117(7) 0.114(6) 0.104(6) -0.041(5) -0.042(5) 0.028(5)
F1 0.043(2) 0.049(2) 0.071(3) 0.012(2) -0.005(2) -0.0050(19)
F2 0.045(3) 0.064(3) 0.088(3) -0.003(3) -0.004(2) -0.024(2)
F3 0.030(2) 0.092(4) 0.079(3) -0.002(3) -0.018(2) -0.006(2)
F4 0.049(3) 0.069(3) 0.112(4) 0.021(3) -0.026(3) 0.008(2)
F5 0.042(2) 0.045(2) 0.107(4) 0.007(2) -0.013(3) -0.0046(19)
Au1 0.02161(13) 0.04394(15) 0.05625(17) -0.00140(12) -0.00274(11) -0.00134(10)
C1 0.031(3) 0.021(3) 0.063(4) 0.005(3) -0.003(3) 0.000(2)
C2 0.033(4) 0.038(3) 0.066(5) 0.001(3) -0.002(3) -0.008(3)
C3 0.048(4) 0.042(4) 0.056(4) 0.009(3) -0.006(3) -0.011(3)
C4 0.046(4) 0.048(4) 0.056(4) 0.005(3) 0.008(3) -0.009(3)
C5 0.034(3) 0.038(3) 0.062(4) 0.011(3) 0.002(3) -0.001(3)
C6 0.032(3) 0.022(3) 0.065(4) 0.004(3) -0.001(3) 0.000(2)
C7 0.030(3) 0.024(3) 0.060(4) 0.004(3) -0.002(3) 0.000(2)
C8 0.027(3) 0.030(3) 0.072(5) 0.003(3) 0.003(3) -0.002(3)
C9 0.024(3) 0.037(3) 0.081(5) -0.008(4) -0.009(3) 0.000(3)
C10 0.030(3) 0.043(4) 0.060(4) -0.005(3) -0.002(3) 0.002(3)
C11 0.031(3) 0.046(4) 0.055(4) -0.004(3) -0.004(3) 0.001(3)
C12 0.023(3) 0.033(3) 0.064(4) -0.006(3) -0.005(3) 0.000(3)
C13 0.069(6) 0.068(5) 0.055(5) 0.004(4) -0.003(4) -0.027(5)
C14 0.061(7) 0.149(11) 0.097(8) -0.003(8) -0.030(6) 0.001(7)
C15 0.078(7) 0.106(8) 0.065(6) 0.019(6) -0.017(5) -0.034(6)
C16 0.172(13) 0.100(9) 0.086(8) 0.012(7) -0.050(8) -0.065(9)
C17 0.037(4) 0.056(4) 0.064(5) -0.002(4) -0.011(3) -0.007(3)
C18 0.064(6) 0.067(5) 0.074(6) -0.018(5) -0.020(5) 0.001(5)
C19 0.051(5) 0.096(7) 0.062(5) 0.001(5) -0.011(4) -0.003(5)
C20 0.054(5) 0.065(5) 0.076(6) -0.010(4) -0.019(4) 0.011(4)
C21 0.023(3) 0.047(4) 0.048(4) -0.005(3) -0.002(3) -0.001(3)
C22 0.031(3) 0.045(4) 0.050(4) -0.002(3) -0.001(3) 0.000(3)
C23 0.033(4) 0.053(4) 0.053(4) -0.007(3) 0.002(3) -0.012(3)
C24 0.024(3) 0.073(5) 0.054(4) -0.005(4) -0.009(3) -0.002(3)
C25 0.033(4) 0.053(4) 0.067(5) 0.003(4) -0.008(3) 0.003(3)
C26 0.028(3) 0.046(4) 0.068(5) -0.004(3) -0.006(3) -0.003(3)
C27 0.028(4) 0.180(12) 0.049(5) -0.039(6) 0.007(3) -0.022(6)
C28 0.059(6) 0.113(9) 0.067(6) 0.029(6) -0.014(5) -0.021(6)
C29 0.119(7) 0.273(16) 0.163(9) 0.107(9) 0.041(6) 0.016(9)
C30 0.045(6) 0.228(19) 0.129(11) -0.084(13) -0.009(7) -0.042(9)
C31 0.037(5) 0.068(7) 0.164(14) -0.022(8) -0.005(7) 0.005(5)
C32 0.21(2) 0.148(16) 0.197(19) -0.083(14) 0.037(16) 0.035(15)
C33 0.055(5) 0.026(3) 0.075(5) 0.006(3) 0.004(4) -0.003(3)
C34 0.074(6) 0.036(4) 0.085(6) -0.007(4) -0.002(5) 0.006(4)
C35 0.084(7) 0.048(5) 0.077(6) 0.005(4) 0.000(5) 0.008(5)
C36 0.180(14) 0.075(7) 0.075(7) 0.001(6) -0.002(8) 0.021(8)
C37 0.050(3) 0.071(3) 0.207(7) 0.019(4) -0.006(4) -0.003(3)
C38 0.050(3) 0.071(3) 0.207(7) 0.019(4) -0.006(4) -0.003(3)
C39 0.050(3) 0.071(3) 0.207(7) 0.019(4) -0.006(4) -0.003(3)
C40 0.050(3) 0.071(3) 0.207(7) 0.019(4) -0.006(4) -0.003(3)
C41 0.109(8) 0.035(4) 0.079(6) 0.001(4) -0.001(6) 0.012(5)
C42 0.109(9) 0.064(6) 0.078(7) 0.005(5) -0.004(6) 0.016(6)
C43 0.27(2) 0.088(9) 0.076(8) 0.014(7) -0.001(11) 0.051(12)
C44 0.154(13) 0.101(9) 0.072(7) 0.014(6) 0.000(8) 0.016(9)
C45 0.048(4) 0.028(3) 0.111(7) 0.015(4) 0.012(5) 0.001(3)
C46 0.057(5) 0.059(5) 0.131(9) 0.033(6) 0.034(6) 0.024(4)
C47 0.059(5) 0.057(5) 0.092(7) 0.017(5) 0.006(5) 0.019(4)
C48 0.053(5) 0.060(5) 0.089(6) 0.003(5) 0.013(5) 0.008(4)
N1 0.049(4) 0.032(3) 0.071(4) 0.000(3) 0.005(3) -0.001(3)

loop_
_atom_type_symbol
_atom_type_description
_atom_type_scat_dispersion_real
_atom_type_scat_dispersion_imag
_atom_type_scat_source
C C 0.0033 0.0016 'International Tables Vol C Tables 4.2.6.8 and 6.1.1.4'
H H 0 0 'International Tables Vol C Tables 4.2.6.8 and 6.1.1.4'
N N 0.0061 0.0033 'International Tables Vol C Tables 4.2.6.8 and 6.1.1.4'
O O 0.0106 0.006 'International Tables Vol C Tables 4.2.6.8 and 6.1.1.4'
F F 0.0171 0.0103 'International Tables Vol C Tables 4.2.6.8 and 6.1.1.4'
Au Au -2.0133 8.8022 'International Tables Vol C Tables 4.2.6.8 and 6.1.1.4'

loop_
_geom_angle_atom_site_label_1
_geom_angle_atom_site_label_2
_geom_angle_atom_site_label_3
_geom_angle
C29 O2 C28 119.3(16)
C32 O4 C31 105.1(11)
C1 Au1 C12 80.9(3)
C1 Au1 C21 93.7(3)
C12 Au1 C21 174.4(3)
C1 Au1 C27 174.4(4)
C12 Au1 C27 95.7(3)
C21 Au1 C27 89.9(3)
C2 C1 C6 117.8(7)
C2 C1 Au1 127.6(5)
C6 C1 Au1 114.5(5)
C1 C2 C3 123.3(6)
C1 C2 H2 118.3
C3 C2 H2 118.3
C4 C3 C2 116.7(7)
C4 C3 C13 123.3(7)
C2 C3 C13 119.9(7)
C5 C4 C3 121.7(7)
C5 C4 H4 119.1
C3 C4 H4 119.1
C4 C5 C6 120.9(7)
C4 C5 H5 119.5
C6 C5 H5 119.5
C5 C6 C1 119.5(7)
C5 C6 C7 126.3(6)
C1 C6 C7 114.0(6)
C12 C7 C8 119.5(7)
C12 C7 C6 116.0(6)
C8 C7 C6 124.5(7)
C9 C8 C7 120.5(7)
C9 C8 H8 119.8
C7 C8 H8 119.8
C8 C9 C10 121.2(6)
C8 C9 H9 119.4
C10 C9 H9 119.4
C9 C10 C11 118.0(7)
C9 C10 C17 120.0(6)
C11 C10 C17 121.9(7)
C12 C11 C10 121.4(7)
C12 C11 H11 119.3
C10 C11 H11 119.3
C7 C12 C11 119.3(6)
C7 C12 Au1 114.1(5)
C11 C12 Au1 126.6(5)
C16 C13 C15 111.2(9)
C16 C13 C14 104.9(10)
C15 C13 C14 106.9(9)
C16 C13 C3 109.5(8)
C15 C13 C3 112.3(7)
C14 C13 C3 111.9(8)
C13 C14 H14A 109.5
C13 C14 H14B 109.5
H14A C14 H14B 109.5
C13 C14 H14C 109.5
H14A C14 H14C 109.5
H14B C14 H14C 109.5
C13 C15 H15A 109.5
C13 C15 H15B 109.5
H15A C15 H15B 109.5
C13 C15 H15C 109.5
H15A C15 H15C 109.5
H15B C15 H15C 109.5
C13 C16 H16A 109.5
C13 C16 H16B 109.5
H16A C16 H16B 109.5
C13 C16 H16C 109.5
H16A C16 H16C 109.5
H16B C16 H16C 109.5
C19 C17 C18 110.1(8)
C19 C17 C10 112.5(6)
C18 C17 C10 109.5(7)
C19 C17 C20 107.6(7)
C18 C17 C20 108.3(7)
C10 C17 C20 108.7(7)
C17 C18 H18A 109.5
C17 C18 H18B 109.5
H18A C18 H18B 109.5
C17 C18 H18C 109.5
H18A C18 H18C 109.5
H18B C18 H18C 109.5
C17 C19 H19A 109.5
C17 C19 H19B 109.5
H19A C19 H19B 109.5
C17 C19 H19C 109.5
H19A C19 H19C 109.5
H19B C19 H19C 109.5
C17 C20 H20A 109.5
C17 C20 H20B 109.5
H20A C20 H20B 109.5
C17 C20 H20C 109.5
H20A C20 H20C 109.5
H20B C20 H20C 109.5
C26 C21 C22 114.8(6)
C26 C21 Au1 123.3(5)
C22 C21 Au1 121.8(5)
F1 C22 C21 120.5(6)
F1 C22 C23 115.6(6)
C21 C22 C23 123.9(7)
F2 C23 C24 119.6(6)
F2 C23 C22 121.4(7)
C24 C23 C22 118.9(7)
F3 C24 C23 120.1(7)
F3 C24 C25 119.9(7)
C23 C24 C25 120.0(6)
F4 C25 C24 119.8(6)
F4 C25 C26 121.5(7)
C24 C25 C26 118.7(7)
F5 C26 C21 120.2(6)
F5 C26 C25 116.0(7)
C21 C26 C25 123.7(7)
C30 C27 C28 111.3(14)
C30 C27 Au1 134.0(15)
C28 C27 Au1 114.7(7)
O1 C28 O2 121.1(13)
O1 C28 C27 120.2(9)
O2 C28 C27 118.6(13)
O2 C29 H29A 109.5
O2 C29 H29B 109.5
H29A C29 H29B 109.5
O2 C29 H29C 109.4
H29A C29 H29C 109.5
H29B C29 H29C 109.5
C27 C30 C31 118.6(17)
C27 C30 H30 120.7
C31 C30 H30 120.7
O3 C31 C30 132.5(14)
O3 C31 O4 128.1(11)
C30 C31 O4 99.2(12)
O4 C32 H32A 109.5
O4 C32 H32B 109.5
H32A C32 H32B 109.5
O4 C32 H32C 109.5
H32A C32 H32C 109.5
H32B C32 H32C 109.5
N1 C33 C34 115.4(6)
N1 C33 H33A 108.4
C34 C33 H33A 108.4
N1 C33 H33B 108.4
C34 C33 H33B 108.4
H33A C33 H33B 107.5
C35 C34 C33 111.4(6)
C35 C34 H34A 109.3
C33 C34 H34A 109.3
C35 C34 H34B 109.3
C33 C34 H34B 109.3
H34A C34 H34B 108
C34 C35 C36 112.0(8)
C34 C35 H35A 109.2
C36 C35 H35A 109.2
C34 C35 H35B 109.2
C36 C35 H35B 109.2
H35A C35 H35B 107.9
C35 C36 H36A 109.5
C35 C36 H36B 109.5
H36A C36 H36B 109.5
C35 C36 H36C 109.5
H36A C36 H36C 109.5
H36B C36 H36C 109.5
C38 C37 N1 113.8(9)
C38 C37 H37A 108.8
N1 C37 H37A 108.8
C38 C37 H37B 108.8
N1 C37 H37B 108.8
H37A C37 H37B 107.7
C39 C38 C37 115.4(10)
C39 C38 H38A 108.4
C37 C38 H38A 108.4
C39 C38 H38B 108.4
C37 C38 H38B 108.4
H38A C38 H38B 107.5
C38 C39 C40 111.9(10)
C38 C39 H39A 109.2
C40 C39 H39A 109.2
C38 C39 H39B 109.2
C40 C39 H39B 109.2
H39A C39 H39B 107.9
C39 C40 H40A 109.5
C39 C40 H40B 109.5
H40A C40 H40B 109.5
C39 C40 H40C 109.5
H40A C40 H40C 109.5
H40B C40 H40C 109.5
N1 C41 C42 114.5(7)
N1 C41 H41A 108.6
C42 C41 H41A 108.6
N1 C41 H41B 108.6
C42 C41 H41B 108.6
H41A C41 H41B 107.6
C43 C42 C41 114.0(9)
C43 C42 H42A 108.8
C41 C42 H42A 108.8
C43 C42 H42B 108.8
C41 C42 H42B 108.8
H42A C42 H42B 107.6
C42 C43 C44 116.6(11)
C42 C43 H43A 108.1
C44 C43 H43A 108.1
C42 C43 H43B 108.1
C44 C43 H43B 108.1
H43A C43 H43B 107.3
C43 C44 H44A 109.5
C43 C44 H44B 109.5
H44A C44 H44B 109.5
C43 C44 H44C 109.5
H44A C44 H44C 109.5
H44B C44 H44C 109.5
C46 C45 N1 114.7(6)
C46 C45 H45A 108.6
N1 C45 H45A 108.6
C46 C45 H45B 108.6
N1 C45 H45B 108.6
H45A C45 H45B 107.6
C47 C46 C45 114.6(7)
C47 C46 H46A 108.6
C45 C46 H46A 108.6
C47 C46 H46B 108.6
C45 C46 H46B 108.6
H46A C46 H46B 107.6
C46 C47 C48 114.5(7)
C46 C47 H47A 108.6
C48 C47 H47A 108.6
C46 C47 H47B 108.6
C48 C47 H47B 108.6
H47A C47 H47B 107.6
C47 C48 H48A 109.5
C47 C48 H48B 109.5
H48A C48 H48B 109.5
C47 C48 H48C 109.5
H48A C48 H48C 109.5
H48B C48 H48C 109.5
C41 N1 C33 107.8(6)
C41 N1 C37 111.9(8)
C33 N1 C37 110.3(8)
C41 N1 C45 110.9(7)
C33 N1 C45 109.8(6)
C37 N1 C45 106.2(6)

loop_
_geom_bond_atom_site_label_1
_geom_bond_atom_site_label_2
_geom_bond_distance
O1 C28 1.171(14)
O2 C29 1.26(2)
O2 C28 1.346(14)
O3 C31 1.092(15)
O4 C32 1.498(19)
O4 C31 1.490(16)
F1 C22 1.365(8)
F2 C23 1.345(8)
F3 C24 1.350(7)
F4 C25 1.345(9)
F5 C26 1.353(8)
Au1 C1 2.046(7)
Au1 C12 2.064(6)
Au1 C21 2.087(6)
Au1 C27 2.092(9)
C1 C2 1.390(10)
C1 C6 1.426(9)
C2 C3 1.399(11)
C2 H2 0.93
C3 C4 1.400(11)
C3 C13 1.538(11)
C4 C5 1.380(10)
C4 H4 0.93
C5 C6 1.381(10)
C5 H5 0.93
C6 C7 1.474(10)
C7 C12 1.389(10)
C7 C8 1.399(9)
C8 C9 1.382(11)
C8 H8 0.93
C9 C10 1.387(11)
C9 H9 0.93
C10 C11 1.406(9)
C10 C17 1.535(11)
C11 C12 1.398(10)
C11 H11 0.93
C13 C16 1.496(14)
C13 C15 1.506(12)
C13 C14 1.542(14)
C14 H14A 0.96
C14 H14B 0.96
C14 H14C 0.96
C15 H15A 0.96
C15 H15B 0.96
C15 H15C 0.96
C16 H16A 0.96
C16 H16B 0.96
C16 H16C 0.96
C17 C19 1.523(12)
C17 C18 1.525(11)
C17 C20 1.555(11)
C18 H18A 0.96
C18 H18B 0.96
C18 H18C 0.96
C19 H19A 0.96
C19 H19B 0.96
C19 H19C 0.96
C20 H20A 0.96
C20 H20B 0.96
C20 H20C 0.96
C21 C26 1.371(10)
C21 C22 1.376(9)
C22 C23 1.382(9)
C23 C24 1.362(11)
C24 C25 1.378(11)
C25 C26 1.385(9)
C27 C30 1.217(16)
C27 C28 1.570(17)
C29 H29A 0.96
C29 H29B 0.96
C29 H29C 0.96
C30 C31 1.48(2)
C30 H30 0.93
C32 H32A 0.96
C32 H32B 0.96
C32 H32C 0.96
C33 N1 1.516(9)
C33 C34 1.523(11)
C33 H33A 0.97
C33 H33B 0.97
C34 C35 1.515(12)
C34 H34A 0.97
C34 H34B 0.97
C35 C36 1.528(13)
C35 H35A 0.97
C35 H35B 0.97
C36 H36A 0.96
C36 H36B 0.96
C36 H36C 0.96
C37 C38 1.518(14)
C37 N1 1.525(12)
C37 H37A 0.97
C37 H37B 0.97
C38 C39 1.406(14)
C38 H38A 0.97
C38 H38B 0.97
C39 C40 1.544(14)
C39 H39A 0.97
C39 H39B 0.97
C40 H40A 0.96
C40 H40B 0.96
C40 H40C 0.96
C41 N1 1.504(11)
C41 C42 1.521(13)
C41 H41A 0.97
C41 H41B 0.97
C42 C43 1.412(15)
C42 H42A 0.97
C42 H42B 0.97
C43 C44 1.551(15)
C43 H43A 0.97
C43 H43B 0.97
C44 H44A 0.96
C44 H44B 0.96
C44 H44C 0.96
C45 C46 1.526(11)
C45 N1 1.530(9)
C45 H45A 0.97
C45 H45B 0.97
C46 C47 1.427(12)
C46 H46A 0.97
C46 H46B 0.97
C47 C48 1.527(11)
C47 H47A 0.97
C47 H47B 0.97
C48 H48A 0.96
C48 H48B 0.96
C48 H48C 0.96
